data_7108049
loop_
_publ_author_name
'Ryosuke Miyake'
'Mitsuhiko Shionoya'

_publ_section_title
;
 Reversible structural switch in the nano-cavity of crystalline
 metallo-macrocycles with smooth ligand exchange by non-coordinating guest
 stimuli
;
_journal_name_full Chem.Commun.
_journal_page_first 7553
_journal_paper_doi 10.1039/c2cc32857g
_journal_volume 48
_journal_year 2012
_chemical_formula_sum 'C48 H116 N36 Ni4 O40'
_chemical_formula_weight 2072.61
_chemical_name_systematic
;
?
;
_space_group_IT_number 82
_symmetry_cell_setting tetragonal
_symmetry_space_group_name_Hall 'I -4'
_symmetry_space_group_name_H-M 'I -4'
_atom_sites_solution_hydrogens geom
_atom_sites_solution_primary direct
_atom_sites_solution_secondary difmap
_audit_creation_method SHELXL-97
_cell_angle_alpha 90.00
_cell_angle_beta 90.00
_cell_angle_gamma 90.00
_cell_formula_units_Z 2
_cell_length_a 15.476(3)
_cell_length_b 15.476(3)
_cell_length_c 19.445(4)
_cell_measurement_reflns_used 1844
_cell_measurement_temperature 313
_cell_measurement_theta_max 18.03
_cell_measurement_theta_min 2.63
_cell_volume 4657.2(16)
_computing_cell_refinement 'APEX2 (Bruker AXS, 2006)'
_computing_data_collection 'APEX2 (Bruker AXS, 2006)'
_computing_data_reduction 'SAINT (Bruker AXS, 2004)'
_computing_molecular_graphics 'XSHEL (Bruker AXS,2002)'
_computing_publication_material 'XCIF (Bruker AXS, 2001)'
_computing_structure_refinement 'SHELXL-97 (Sheldrick, 1997)'
_computing_structure_solution 'SHELXS-97 (Sheldrick, 1997)'
_diffrn_ambient_temperature 313
_diffrn_detector_area_resol_mean 8.333
_diffrn_measured_fraction_theta_full 0.999
_diffrn_measured_fraction_theta_max 0.999
_diffrn_measurement_device_type 'Bruker APEXII CCD area detector'
_diffrn_measurement_method 'phi and omega scans'
_diffrn_radiation_monochromator 'Bruker Helios multilayer confocal mirror'
_diffrn_radiation_source 'Bruker TXS fine-focus rotating anode'
_diffrn_radiation_type MoK\a
_diffrn_radiation_wavelength 0.71073
_diffrn_reflns_av_R_equivalents 0.0752
_diffrn_reflns_av_sigmaI/netI 0.1005
_diffrn_reflns_limit_h_max 19
_diffrn_reflns_limit_h_min -11
_diffrn_reflns_limit_k_max 19
_diffrn_reflns_limit_k_min -16
_diffrn_reflns_limit_l_max 23
_diffrn_reflns_limit_l_min -24
_diffrn_reflns_number 14767
_diffrn_reflns_theta_full 27.10
_diffrn_reflns_theta_max 27.10
_diffrn_reflns_theta_min 2.09
_exptl_absorpt_coefficient_mu 0.898
_exptl_absorpt_correction_T_max 0.9565
_exptl_absorpt_correction_T_min 0.9156
_exptl_absorpt_correction_type empirical
_exptl_absorpt_process_details
;
SADABS Sheldrick 1996
;
_exptl_crystal_colour purple
_exptl_crystal_density_diffrn 1.478
_exptl_crystal_density_method 'not measured'
_exptl_crystal_description prismatic
_exptl_crystal_F_000 2176
_exptl_crystal_size_max 0.10
_exptl_crystal_size_mid 0.07
_exptl_crystal_size_min 0.05
_refine_diff_density_max 0.941
_refine_diff_density_min -0.481
_refine_diff_density_rms 0.107
_refine_ls_abs_structure_details 'Flack H D (1983), Acta Cryst. A39, 876-881'
_refine_ls_abs_structure_Flack 0.03(3)
_refine_ls_extinction_method none
_refine_ls_goodness_of_fit_ref 0.994
_refine_ls_hydrogen_treatment constr
_refine_ls_matrix_type full
_refine_ls_number_parameters 381
_refine_ls_number_reflns 5124
_refine_ls_number_restraints 411
_refine_ls_restrained_S_all 0.966
_refine_ls_R_factor_all 0.1242
_refine_ls_R_factor_gt 0.0756
_refine_ls_shift/su_max 0.001
_refine_ls_shift/su_mean 0.000
_refine_ls_structure_factor_coef Fsqd
_refine_ls_weighting_details 'calc w=1/[\s^2^(Fo^2^)+(0.1288P)^2^+0.0000P] where P=(Fo^2^+2Fc^2^)/3'
_refine_ls_weighting_scheme calc
_refine_ls_wR_factor_gt 0.1844
_refine_ls_wR_factor_ref 0.2129
_reflns_number_gt 3283
_reflns_number_total 5124
_reflns_threshold_expression >2sigma(I)
_cod_data_source_file c2cc32857g.txt
_cod_data_source_block i-4_313K_in_capillary
_cod_original_cell_volume 4657.2(17)
_cod_original_sg_symbol_H-M 'I-4 '
_cod_database_code 7108049

loop_
_symmetry_equiv_pos_as_xyz
'x, y, z'
'-x, -y, z'
'y, -x, -z'
'-y, x, -z'
'x+1/2, y+1/2, z+1/2'
'-x+1/2, -y+1/2, z+1/2'
'y+1/2, -x+1/2, -z+1/2'
'-y+1/2, x+1/2, -z+1/2'

loop_
_atom_site_label
_atom_site_type_symbol
_atom_site_fract_x
_atom_site_fract_y
_atom_site_fract_z
_atom_site_U_iso_or_equiv
_atom_site_adp_type
_atom_site_occupancy
_atom_site_symmetry_multiplicity
_atom_site_calc_flag
_atom_site_refinement_flags
_atom_site_disorder_assembly
_atom_site_disorder_group
C1 C 0.7148(11) 1.0914(9) 0.8091(9) 0.134(6) Uani 1 1 d . . .
H1A H 0.6645 1.0623 0.7918 0.201 Uiso 1 1 calc R . .
H1B H 0.7409 1.1244 0.7728 0.201 Uiso 1 1 calc R . .
H1C H 0.6984 1.1294 0.8459 0.201 Uiso 1 1 calc R . .
C2 C 0.7784(9) 1.0258(7) 0.8353(7) 0.092(4) Uani 1 1 d . . .
C3 C 0.8104(7) 0.9100(6) 0.9176(5) 0.068(3) Uani 1 1 d . . .
H3A H 0.8089 0.9186 0.9670 0.081 Uiso 1 1 calc R . .
H3B H 0.8690 0.9209 0.9022 0.081 Uiso 1 1 calc R . .
C4 C 0.7876(6) 0.8142(5) 0.9020(4) 0.0487(19) Uani 1 1 d . . .
C5 C 0.8546(6) 0.7570(6) 0.9395(5) 0.060(2) Uani 1 1 d . . .
H5A H 0.9121 0.7779 0.9288 0.072 Uiso 1 1 calc R . .
H5B H 0.8462 0.7627 0.9887 0.072 Uiso 1 1 calc R . .
C6 C 0.6934(6) 0.8003(5) 0.9278(4) 0.057(2) Uani 1 1 d . . .
H6A H 0.6856 0.8311 0.9708 0.068 Uiso 1 1 calc R . .
H6B H 0.6536 0.8246 0.8945 0.068 Uiso 1 1 calc R . .
C7 C 0.7918(5) 0.7922(5) 0.8251(4) 0.0416(17) Uani 1 1 d . . .
C8 C 0.8455(5) 0.8257(5) 0.7100(3) 0.0454(17) Uani 1 1 d . . .
H8A H 0.8251 0.8765 0.6857 0.055 Uiso 1 1 calc R . .
H8B H 0.8079 0.7779 0.6978 0.055 Uiso 1 1 calc R . .
C9 C 0.9379(4) 0.8048(4) 0.6852(3) 0.0365(15) Uani 1 1 d . . .
C10 C 1.0000(5) 0.8761(5) 0.7113(4) 0.0463(17) Uani 1 1 d . . .
H10A H 0.9716 0.9317 0.7068 0.056 Uiso 1 1 calc R . .
H10B H 1.0110 0.8666 0.7598 0.056 Uiso 1 1 calc R . .
C11 C 0.9315(5) 0.8063(5) 0.6065(3) 0.0432(17) Uani 1 1 d . . .
H11A H 0.8828 0.7709 0.5927 0.052 Uiso 1 1 calc R . .
H11B H 0.9197 0.8650 0.5919 0.052 Uiso 1 1 calc R . .
C12 C 0.9712(5) 0.7187(5) 0.7074(3) 0.0380(15) Uani 1 1 d . . .
N1 N 0.7527(6) 0.9731(5) 0.8851(4) 0.074(2) Uani 1 1 d . . .
H1 H 0.7000 0.9761 0.8989 0.088 Uiso 1 1 calc R . .
N2 N 0.8489(4) 0.6658(5) 0.9209(3) 0.0521(16) Uani 1 1 d . . .
H2A H 0.8559 0.6344 0.9594 0.063 Uiso 1 1 calc R . .
H2B H 0.8936 0.6535 0.8930 0.063 Uiso 1 1 calc R . .
N3 N 0.6719(4) 0.7074(4) 0.9386(3) 0.0464(15) Uani 1 1 d . . .
H3C H 0.6144 0.7007 0.9340 0.056 Uiso 1 1 calc R . .
H3D H 0.6859 0.6929 0.9820 0.056 Uiso 1 1 calc R . .
N4 N 0.8383(4) 0.8411(4) 0.7838(3) 0.0428(14) Uani 1 1 d . . .
H4 H 0.8657 0.8843 0.8012 0.051 Uiso 1 1 calc R . .
N5 N 1.0827(4) 0.8796(4) 0.6750(3) 0.0453(15) Uani 1 1 d . . .
H5C H 1.1237 0.8960 0.7052 0.054 Uiso 1 1 calc R . .
H5D H 1.0793 0.9210 0.6426 0.054 Uiso 1 1 calc R . .
N6 N 1.0097(4) 0.7751(4) 0.5699(3) 0.0475(16) Uani 1 1 d . . .
H6C H 1.0198 0.8107 0.5341 0.057 Uiso 1 1 calc R . .
H6D H 0.9982 0.7224 0.5525 0.057 Uiso 1 1 calc R . .
N7 N 0.9212(4) 0.6645(4) 0.7412(4) 0.0516(16) Uani 1 1 d . . .
H7A H 0.9418 0.6162 0.7557 0.062 Uiso 1 1 calc R . .
H7B H 0.8680 0.6774 0.7488 0.062 Uiso 1 1 calc R . .
O4MA O 0.0961(15) 0.5441(16) 0.9466(18) 0.122(5) Uani 0.25 1 d PDU A 3
O4MB O 0.0968(11) 0.6045(8) 0.9174(10) 0.127(4) Uani 0.50 1 d PDU B 4
N3M N 1.0000 0.0000 0.5000 0.061(3) Uani 1 4 d SDU . .
Ni1 Ni 0.73348(5) 0.62287(5) 0.87160(4) 0.0367(2) Uani 1 1 d . . .
O1 O 0.8513(6) 1.0186(5) 0.8066(4) 0.089(2) Uani 1 1 d . . .
O2 O 0.7564(3) 0.7253(3) 0.8036(2) 0.0415(11) Uani 1 1 d . . .
O3 O 1.0483(3) 0.6987(3) 0.6969(3) 0.0446(12) Uani 1 1 d . . .
O5MA O 0.0089(19) 0.5675(17) 0.8655(17) 0.129(5) Uani 0.25 1 d PDU A 3
O5MB O 0.1548(9) 0.7273(9) 0.9098(11) 0.142(5) Uani 0.50 1 d PDU B 4
O6MA O 0.044(3) 0.6685(14) 0.9326(19) 0.135(5) Uani 0.25 1 d PDU A 3
O6MB O 0.0305(9) 0.7066(11) 0.8689(11) 0.137(5) Uani 0.50 1 d PDU B 4
O7M O 0.9355(5) 0.0169(9) 0.5331(5) 0.072(3) Uani 0.50 1 d PDU . .
O1M O 0.4897(5) 0.7177(6) 0.8999(5) 0.141(3) Uani 1 1 d DU . .
O3M O 0.3765(5) 0.7786(6) 0.9352(5) 0.128(3) Uani 1 1 d DU . .
N1MA N 0.4444(5) 0.7816(5) 0.9039(4) 0.133(3) Uani 0.479(12) 1 d PDU C 1
O2MA O 0.4670(9) 0.8486(7) 0.8765(11) 0.146(4) Uani 0.479(12) 1 d PDU C 1
N1MB N 0.4542(5) 0.7795(5) 0.9261(4) 0.134(3) Uani 0.521(12) 1 d PDU C 2
O2MB O 0.4964(7) 0.8422(8) 0.9433(11) 0.143(4) Uani 0.521(12) 1 d PDU C 2
N2MA N 0.049(3) 0.5933(15) 0.915(2) 0.129(4) Uani 0.25 1 d PDU A 3
N2MB N 0.0936(9) 0.6797(8) 0.8994(10) 0.130(4) Uani 0.50 1 d PDU B 4
O8M O 1.0048(12) 0.0215(14) 0.4400(4) 0.069(5) Uani 0.25 1 d PDU . .
O4S O 1.0000 0.5000 0.6805(10) 0.076(5) Uani 0.50 2 d SPU . .
O3SA O 0.513(3) 0.066(3) 0.565(2) 0.123(6) Uani 0.29(2) 1 d PU D 2
O3SB O 0.4995(16) 0.1042(18) 0.5314(15) 0.123(6) Uani 0.46(2) 1 d PU D 1

loop_
_atom_site_aniso_label
_atom_site_aniso_U_11
_atom_site_aniso_U_22
_atom_site_aniso_U_33
_atom_site_aniso_U_23
_atom_site_aniso_U_13
_atom_site_aniso_U_12
C1 0.147(13) 0.062(8) 0.192(17) 0.003(9) 0.054(12) 0.034(8)
C2 0.123(10) 0.041(6) 0.112(9) -0.015(6) 0.041(8) 0.001(6)
C3 0.091(8) 0.059(6) 0.053(5) -0.025(4) 0.020(5) -0.024(5)
C4 0.060(5) 0.049(5) 0.037(4) -0.008(3) 0.013(3) -0.013(4)
C5 0.074(6) 0.056(5) 0.051(5) -0.006(4) -0.003(4) -0.022(4)
C6 0.076(6) 0.043(5) 0.050(4) -0.008(4) 0.017(4) -0.011(4)
C7 0.049(5) 0.036(4) 0.040(4) -0.001(3) 0.010(3) 0.003(3)
C8 0.043(4) 0.052(5) 0.041(4) 0.011(3) 0.001(3) 0.000(3)
C9 0.035(4) 0.034(4) 0.040(3) 0.001(3) 0.000(3) 0.004(3)
C10 0.036(4) 0.047(4) 0.056(4) -0.010(3) 0.009(3) -0.003(3)
C11 0.039(4) 0.053(5) 0.037(3) 0.011(3) -0.005(3) 0.009(3)
C12 0.040(4) 0.039(4) 0.036(3) 0.001(3) 0.000(3) 0.000(3)
N1 0.105(6) 0.041(4) 0.075(5) -0.012(4) 0.040(5) -0.005(4)
N2 0.049(4) 0.062(4) 0.046(4) 0.007(3) -0.006(3) -0.003(3)
N3 0.047(4) 0.047(4) 0.045(3) -0.005(3) 0.011(3) -0.009(3)
N4 0.047(4) 0.041(4) 0.040(3) -0.001(2) 0.009(3) -0.003(3)
N5 0.042(4) 0.042(4) 0.053(4) 0.001(3) 0.000(3) -0.008(3)
N6 0.050(4) 0.064(4) 0.029(3) 0.003(3) -0.004(3) 0.000(3)
N7 0.043(4) 0.040(4) 0.072(4) 0.011(3) 0.015(3) 0.006(3)
O4MA 0.122(5) 0.122(5) 0.122(5) 0.0000(10) 0.0000(10) 0.0000(10)
O4MB 0.127(4) 0.127(4) 0.127(4) -0.0003(10) 0.0000(10) 0.0000(10)
N3M 0.068(5) 0.068(5) 0.047(6) 0.000 0.000 0.000
Ni1 0.0385(5) 0.0361(5) 0.0354(4) -0.0016(4) 0.0052(4) -0.0022(4)
O1 0.120(7) 0.064(4) 0.083(5) -0.004(4) 0.051(5) -0.029(4)
O2 0.048(3) 0.039(3) 0.037(2) -0.003(2) 0.007(2) -0.004(2)
O3 0.036(3) 0.041(3) 0.058(3) 0.014(2) 0.005(2) 0.002(2)
O5MA 0.129(5) 0.129(5) 0.129(5) 0.0001(10) 0.0000(10) 0.0001(10)
O5MB 0.142(5) 0.142(5) 0.142(5) -0.0002(10) 0.0003(10) 0.0000(10)
O6MA 0.135(5) 0.135(5) 0.135(5) 0.0000(10) -0.0001(10) 0.0000(10)
O6MB 0.137(5) 0.137(5) 0.137(5) -0.0002(10) -0.0001(10) 0.0001(10)
O7M 0.080(7) 0.087(7) 0.049(6) -0.002(5) 0.012(6) 0.012(6)
O1M 0.136(4) 0.144(4) 0.143(4) -0.018(3) -0.009(3) 0.003(3)
O3M 0.128(4) 0.135(4) 0.120(3) -0.001(3) 0.000(3) 0.006(3)
N1MA 0.132(4) 0.135(4) 0.132(4) -0.004(3) -0.009(3) 0.003(3)
O2MA 0.145(5) 0.147(5) 0.146(5) -0.001(4) -0.004(4) -0.004(4)
N1MB 0.133(4) 0.137(4) 0.133(4) -0.006(3) -0.006(3) 0.002(3)
O2MB 0.146(5) 0.141(5) 0.143(5) 0.000(4) -0.005(4) -0.003(4)
N2MA 0.129(4) 0.129(4) 0.129(4) 0.0000(10) 0.0000(10) -0.0001(10)
N2MB 0.130(4) 0.130(4) 0.130(4) 0.0000(10) -0.0001(10) 0.0000(10)
O8M 0.079(9) 0.076(11) 0.052(8) -0.008(8) 0.005(9) -0.005(9)
O4S 0.076(5) 0.076(5) 0.076(5) 0.000 0.000 0.0000(10)
O3SA 0.123(6) 0.123(6) 0.123(6) -0.0002(10) 0.0001(10) 0.0000(10)
O3SB 0.123(6) 0.123(6) 0.123(6) -0.0003(10) -0.0002(10) 0.0001(10)

loop_
_atom_type_symbol
_atom_type_description
_atom_type_scat_dispersion_real
_atom_type_scat_dispersion_imag
_atom_type_scat_source
C C 0.0033 0.0016 'International Tables Vol C Tables 4.2.6.8 and 6.1.1.4'
H H 0.0000 0.0000 'International Tables Vol C Tables 4.2.6.8 and 6.1.1.4'
N N 0.0061 0.0033 'International Tables Vol C Tables 4.2.6.8 and 6.1.1.4'
O O 0.0106 0.0060 'International Tables Vol C Tables 4.2.6.8 and 6.1.1.4'
Ni Ni 0.3393 1.1124 'International Tables Vol C Tables 4.2.6.8 and 6.1.1.4'

loop_
_geom_angle_atom_site_label_1
_geom_angle_atom_site_label_2
_geom_angle_atom_site_label_3
_geom_angle
_geom_angle_site_symmetry_1
_geom_angle_site_symmetry_3
C2 C1 H1A 109.5 . .
C2 C1 H1B 109.5 . .
H1A C1 H1B 109.5 . .
C2 C1 H1C 109.5 . .
H1A C1 H1C 109.5 . .
H1B C1 H1C 109.5 . .
O1 C2 N1 122.4(11) . .
O1 C2 C1 119.7(12) . .
N1 C2 C1 117.8(12) . .
N1 C3 C4 114.4(8) . .
N1 C3 H3A 108.7 . .
C4 C3 H3A 108.7 . .
N1 C3 H3B 108.7 . .
C4 C3 H3B 108.7 . .
H3A C3 H3B 107.6 . .
C7 C4 C5 107.7(7) . .
C7 C4 C3 113.1(7) . .
C5 C4 C3 107.5(8) . .
C7 C4 C6 108.8(7) . .
C5 C4 C6 113.4(7) . .
C3 C4 C6 106.4(7) . .
N2 C5 C4 113.3(7) . .
N2 C5 H5A 108.9 . .
C4 C5 H5A 108.9 . .
N2 C5 H5B 108.9 . .
C4 C5 H5B 108.9 . .
H5A C5 H5B 107.7 . .
N3 C6 C4 112.9(7) . .
N3 C6 H6A 109.0 . .
C4 C6 H6A 109.0 . .
N3 C6 H6B 109.0 . .
C4 C6 H6B 109.0 . .
H6A C6 H6B 107.8 . .
O2 C7 N4 120.9(6) . .
O2 C7 C4 119.6(6) . .
N4 C7 C4 119.3(7) . .
N4 C8 C9 114.4(6) . .
N4 C8 H8A 108.7 . .
C9 C8 H8A 108.7 . .
N4 C8 H8B 108.7 . .
C9 C8 H8B 108.7 . .
H8A C8 H8B 107.6 . .
C12 C9 C11 108.9(6) . .
C12 C9 C8 114.6(6) . .
C11 C9 C8 104.4(5) . .
C12 C9 C10 109.1(6) . .
C11 C9 C10 110.9(6) . .
C8 C9 C10 108.9(6) . .
N5 C10 C9 114.3(6) . .
N5 C10 H10A 108.7 . .
C9 C10 H10A 108.7 . .
N5 C10 H10B 108.7 . .
C9 C10 H10B 108.7 . .
H10A C10 H10B 107.6 . .
N6 C11 C9 114.9(6) . .
N6 C11 H11A 108.5 . .
C9 C11 H11A 108.5 . .
N6 C11 H11B 108.5 . .
C9 C11 H11B 108.5 . .
H11A C11 H11B 107.5 . .
O3 C12 N7 119.0(7) . .
O3 C12 C9 120.3(6) . .
N7 C12 C9 120.7(6) . .
C2 N1 C3 122.8(10) . .
C2 N1 H1 118.6 . .
C3 N1 H1 118.6 . .
C5 N2 Ni1 117.6(5) . .
C5 N2 H2A 107.9 . .
Ni1 N2 H2A 107.9 . .
C5 N2 H2B 107.9 . .
Ni1 N2 H2B 107.9 . .
H2A N2 H2B 107.2 . .
C6 N3 Ni1 114.6(5) . .
C6 N3 H3C 108.6 . .
Ni1 N3 H3C 108.6 . .
C6 N3 H3D 108.6 . .
Ni1 N3 H3D 108.6 . .
H3C N3 H3D 107.6 . .
C7 N4 C8 123.1(6) . .
C7 N4 H4 118.4 . .
C8 N4 H4 118.4 . .
C10 N5 Ni1 116.3(4) . 7_566
C10 N5 H5C 108.2 . .
Ni1 N5 H5C 108.2 7_566 .
C10 N5 H5D 108.2 . .
Ni1 N5 H5D 108.2 7_566 .
H5C N5 H5D 107.4 . .
C11 N6 Ni1 116.2(4) . 7_566
C11 N6 H6C 108.2 . .
Ni1 N6 H6C 108.2 7_566 .
C11 N6 H6D 108.2 . .
Ni1 N6 H6D 108.2 7_566 .
H6C N6 H6D 107.4 . .
C12 N7 H7A 120.0 . .
C12 N7 H7B 120.0 . .
H7A N7 H7B 120.0 . .
O8M N3M O8M 157.1(16) 2_755 3_666
O8M N3M O8M 157.1(16) 2_755 4_646
O8M N3M O8M 157.1(16) 3_666 .
O8M N3M O8M 157.1(16) 4_646 .
O8M N3M O7M 121.0(13) 3_666 4_646
O8M N3M O7M 119.97(12) 4_646 4_646
O8M N3M O7M 74.4(15) . 4_646
O8M N3M O7M 119.97(12) 2_755 2_755
O8M N3M O7M 74.3(15) 4_646 2_755
O8M N3M O7M 121.1(13) . 2_755
O7M N3M O7M 106.2(5) 4_646 2_755
O8M N3M O7M 74.3(15) 2_755 3_666
O8M N3M O7M 119.97(12) 3_666 3_666
O8M N3M O7M 121.0(13) 4_646 3_666
O7M N3M O7M 116.1(11) 4_646 3_666
O7M N3M O7M 106.2(5) 2_755 3_666
O8M N3M O7M 121.1(13) 2_755 .
O8M N3M O7M 74.3(15) 3_666 .
O8M N3M O7M 119.97(11) . .
O7M N3M O7M 106.2(5) 4_646 .
O7M N3M O7M 116.1(11) 2_755 .
O7M N3M O7M 106.2(5) 3_666 .
O3 Ni1 N5 88.8(2) 8_646 8_646
O3 Ni1 N3 174.9(2) 8_646 .
N5 Ni1 N3 94.3(3) 8_646 .
O3 Ni1 N6 85.1(2) 8_646 8_646
N5 Ni1 N6 86.2(3) 8_646 8_646
N3 Ni1 N6 99.0(2) . 8_646
O3 Ni1 O2 85.95(19) 8_646 .
N5 Ni1 O2 95.4(2) 8_646 .
N3 Ni1 O2 89.8(2) . .
N6 Ni1 O2 170.9(2) 8_646 .
O3 Ni1 N2 92.2(2) 8_646 .
N5 Ni1 N2 179.0(3) 8_646 .
N3 Ni1 N2 84.6(3) . .
N6 Ni1 N2 94.0(3) 8_646 .
O2 Ni1 N2 84.6(2) . .
C7 O2 Ni1 119.5(4) . .
C12 O3 Ni1 121.1(4) . 7_566
N2MA O5MA O4S 144(2) . 7_466
O8M O7M N3M 69.1(6) 4_646 .
N3M O7M O8M 52.8(7) . 3_666
O1M N1MA O2MA 119.99(7) . .
O1M N1MA O3M 119.99(7) . .
O2MA N1MA O3M 120.02(7) . .
O3M N1MB O2MB 119.99(7) . .
O3M N1MB O1M 120.00(7) . .
O2MB N1MB O1M 120.01(7) . .
O4MA N2MA O5MA 120.00(9) . .
O4MA N2MA O6MA 120.00(8) . .
O5MA N2MA O6MA 120.00(8) . .
O6MB N2MB O4MB 119.99(10) . .
O6MB N2MB O5MB 119.98(9) . .
O4MB N2MB O5MB 119.99(9) . .
O8M O8M O7M 142.7(5) 2_755 3_666
O8M O8M N3M 73.7(12) 2_755 .
O7M O8M N3M 69.1(6) 3_666 .
O7M O8M O7M 121.9(6) 3_666 4_646
N3M O8M O7M 52.8(7) . 4_646
O5MA O4S O5MA 99(3) 8_656 7_556

loop_
_geom_bond_atom_site_label_1
_geom_bond_atom_site_label_2
_geom_bond_distance
_geom_bond_site_symmetry_2
C1 C2 1.503(19) .
C1 H1A 0.9600 .
C1 H1B 0.9600 .
C1 H1C 0.9600 .
C2 O1 1.264(13) .
C2 N1 1.328(14) .
C3 N1 1.466(13) .
C3 C4 1.553(12) .
C3 H3A 0.9700 .
C3 H3B 0.9700 .
C4 C7 1.534(10) .
C4 C5 1.546(13) .
C4 C6 1.557(12) .
C5 N2 1.460(11) .
C5 H5A 0.9700 .
C5 H5B 0.9700 .
C6 N3 1.489(10) .
C6 H6A 0.9700 .
C6 H6B 0.9700 .
C7 O2 1.242(9) .
C7 N4 1.319(9) .
C8 N4 1.459(9) .
C8 C9 1.542(10) .
C8 H8A 0.9700 .
C8 H8B 0.9700 .
C9 C12 1.493(10) .
C9 C11 1.534(9) .
C9 C10 1.549(10) .
C10 N5 1.463(9) .
C10 H10A 0.9700 .
C10 H10B 0.9700 .
C11 N6 1.484(9) .
C11 H11A 0.9700 .
C11 H11B 0.9700 .
C12 O3 1.249(8) .
C12 N7 1.317(9) .
N1 H1 0.8600 .
N2 Ni1 2.133(6) .
N2 H2A 0.9000 .
N2 H2B 0.9000 .
N3 Ni1 2.078(6) .
N3 H3C 0.9000 .
N3 H3D 0.9000 .
N4 H4 0.8600 .
N5 Ni1 2.067(6) 7_566
N5 H5C 0.9000 .
N5 H5D 0.9000 .
N6 Ni1 2.093(6) 7_566
N6 H6C 0.9000 .
N6 H6D 0.9000 .
N7 H7A 0.8600 .
N7 H7B 0.8600 .
O4MA N2MA 1.216(5) .
O4MB N2MB 1.216(5) .
N3M O8M 1.216(5) 2_755
N3M O8M 1.216(5) 3_666
N3M O8M 1.216(5) 4_646
N3M O8M 1.216(5) .
N3M O7M 1.216(5) 4_646
N3M O7M 1.216(5) 2_755
N3M O7M 1.216(5) 3_666
N3M O7M 1.216(5) .
Ni1 O3 2.052(5) 8_646
Ni1 N5 2.067(6) 8_646
Ni1 N6 2.093(6) 8_646
Ni1 O2 2.094(5) .
O3 Ni1 2.052(5) 7_566
O5MA N2MA 1.216(5) .
O5MA O4S 1.38(3) 7_466
O5MB N2MB 1.216(5) .
O6MA N2MA 1.216(5) .
O6MB N2MB 1.216(5) .
O7M O8M 0.87(2) 4_646
O7M O8M 1.47(3) 3_666
O1M N1MA 1.216(5) .
O1M N1MB 1.216(5) .
O3M N1MB 1.216(5) .
O3M N1MA 1.216(5) .
N1MA O2MA 1.216(5) .
N1MB O2MB 1.216(5) .
O8M O8M 0.68(5) 2_755
O8M O7M 0.87(2) 3_666
O8M O7M 1.47(3) 4_646
O4S O5MA 1.38(3) 8_656
O4S O5MA 1.38(3) 7_556
